data_7237034
loop_
_publ_author_name
'Josse, Pierre'
'Li, Shi'
'Dayneko, Sergey'
'Joly, Damien'
'Labrunie, Antoine'
'Dabos-Seignon, Sylvie'
'Allain, Magali'
'Siegler, Benjamin'
'Demadrille, Renaud'
'Welch, Gregory C.'
'Risko, Chad'
'Blanchard, Philippe'
'Cabanetos, Cl\'ement'

_publ_section_title
;
 Bromination of the benzothioxanthene Bloc: toward new \p-conjugated
 systems for organic electronic applications
;
_journal_issue 4
_journal_name_full 'Journal of Materials Chemistry C'
_journal_page_first 761
_journal_paper_doi 10.1039/C7TC05245F
_journal_volume 6
_journal_year 2018
_chemical_formula_moiety '2 (C23 H18 Br1 N1 O2 S1), C H Cl3'
_chemical_formula_sum 'C47 H37 Br2 Cl3 N2 O4 S2'
_chemical_formula_weight 1024.07
_space_group_IT_number 13
_space_group_name_Hall '-P 2yac'
_space_group_name_H-M_alt 'P 1 2/n 1'
_symmetry_cell_setting monoclinic
_symmetry_Int_Tables_number 13
_symmetry_space_group_name_Hall '-P 2yac'
_symmetry_space_group_name_H-M 'P 1 2/n 1'
_atom_sites_solution_hydrogens geom
_atom_sites_solution_primary direct
_atom_sites_solution_secondary difmap
_audit_creation_date 2017-03-02T15:04:00-00:00
_audit_creation_method 'WinGX routine CIF_UPDATE'
_audit_update_record
;
2017-10-27 deposited with the CCDC.
2017-12-17 downloaded from the CCDC.
;
_cell_angle_alpha 90
_cell_angle_beta 94.163(11)
_cell_angle_gamma 90
_cell_formula_units_Z 2
_cell_length_a 7.5479(8)
_cell_length_b 16.635(3)
_cell_length_c 16.8090(18)
_cell_measurement_reflns_used 1882
_cell_measurement_temperature 150.00(10)
_cell_measurement_theta_max 72.175
_cell_measurement_theta_min 3.697
_cell_volume 2105.0(5)
_computing_cell_refinement 'CrysAlisPro 1.171.38.41r (Rigaku OD, 2015)'
_computing_data_collection 'CrysAlisPro 1.171.38.41r (Rigaku OD, 2015)'
_computing_data_reduction 'CrysAlisPro 1.171.38.41r (Rigaku OD, 2015)'
_computing_molecular_graphics 'DIAMOND 3.2k (Crystal Impact GbR, 2014)'
_computing_publication_material 'WinGX publication routines (Farrugia, 2012)'
_computing_structure_refinement 'SHELXL-2016/4 (Sheldrick, 2016)'
_computing_structure_solution 'SHELXS-2013/1 (Sheldrick, 2013)'
_diffrn_ambient_temperature 150.00(10)
_diffrn_detector_area_resol_mean 5.199
_diffrn_measured_fraction_theta_full 0.975
_diffrn_measured_fraction_theta_max 0.937
_diffrn_measurement_device_type 'SuperNova, Single source at offset, AtlasS2'
_diffrn_measurement_method '\w scans'
_diffrn_radiation_monochromator mirror
_diffrn_radiation_type CuK\a
_diffrn_radiation_wavelength 1.54184
_diffrn_reflns_av_R_equivalents 0.0357
_diffrn_reflns_av_unetI/netI 0.0544
_diffrn_reflns_Laue_measured_fraction_full 0.975
_diffrn_reflns_Laue_measured_fraction_max 0.937
_diffrn_reflns_limit_h_max 8
_diffrn_reflns_limit_h_min -9
_diffrn_reflns_limit_k_max 19
_diffrn_reflns_limit_k_min -13
_diffrn_reflns_limit_l_max 20
_diffrn_reflns_limit_l_min -16
_diffrn_reflns_number 6506
_diffrn_reflns_point_group_measured_fraction_full 0.975
_diffrn_reflns_point_group_measured_fraction_max 0.937
_diffrn_reflns_theta_full 67.684
_diffrn_reflns_theta_max 72.637
_diffrn_reflns_theta_min 2.656
_exptl_absorpt_coefficient_mu 5.517
_exptl_absorpt_correction_T_max 1
_exptl_absorpt_correction_T_min 0.91311
_exptl_absorpt_correction_type multi-scan
_exptl_absorpt_process_details
;
        CrysAlisPro 1.171.38.41r (Rigaku Oxford Diffraction, 2015)
        Empirical absorption correction using spherical harmonics,
 implemented in SCALE3 ABSPACK scaling algorithm.
;
_exptl_crystal_colour orange
_exptl_crystal_density_diffrn 1.616
_exptl_crystal_description needle
_exptl_crystal_F_000 1036
_exptl_crystal_size_max 0.205
_exptl_crystal_size_mid 0.027
_exptl_crystal_size_min 0.023
_platon_squeeze_details
;
The unit cell contains disordered chloroform molecules which were not modelled
but the corresponding density was taken into account using SQUEEZE/PLATON
procedure. The unit cell contains 2 voids of 62 electrons/ 156 A3 which can be
each attributed to one chloroform molecule. The new composition (2 chloroform
molecules per cell) was included in the calculation of the empirical formula,
formula weight, density, linear absorption coefficient and F(000).
;
_refine_diff_density_max 1.85
_refine_diff_density_min -1.062
_refine_diff_density_rms 0.136
_refine_ls_extinction_method none
_refine_ls_goodness_of_fit_ref 1.016
_refine_ls_hydrogen_treatment constr
_refine_ls_matrix_type full
_refine_ls_number_parameters 258
_refine_ls_number_reflns 3937
_refine_ls_number_restraints 11
_refine_ls_restrained_S_all 1.023
_refine_ls_R_factor_all 0.1064
_refine_ls_R_factor_gt 0.0899
_refine_ls_shift/su_max 0.001
_refine_ls_shift/su_mean 0
_refine_ls_structure_factor_coef Fsqd
_refine_ls_weighting_details 'w=1/[\s^2^(Fo^2^)+(0.1839P)^2^+0.7328P] where P=(Fo^2^+2Fc^2^)/3'
_refine_ls_weighting_scheme calc
_refine_ls_wR_factor_gt 0.2408
_refine_ls_wR_factor_ref 0.2581
_reflns_Friedel_coverage 0
_reflns_number_gt 2945
_reflns_number_total 3937
_reflns_threshold_expression 'I > 2\s(I)'
_cod_data_source_file c7tc05245f2.cif
_cod_data_source_block platon_sqd
_cod_original_sg_symbol_H-M 'P 2/n'
_cod_database_code 7237034
_platon_squeeze_void_probe_radius 1.2

loop_
_symmetry_equiv_pos_as_xyz
'x, y, z'
'-x+1/2, y, -z+1/2'
'-x, -y, -z'
'x-1/2, -y, z-1/2'

loop_
_atom_site_label
_atom_site_type_symbol
_atom_site_fract_x
_atom_site_fract_y
_atom_site_fract_z
_atom_site_U_iso_or_equiv
_atom_site_adp_type
_atom_site_occupancy
_atom_site_site_symmetry_order
_atom_site_calc_flag
_atom_site_refinement_flags_posn
_atom_site_refinement_flags_adp
_atom_site_refinement_flags_occupancy
_atom_site_disorder_assembly
_atom_site_disorder_group
C1 C 0.0394(8) 0.6211(4) 0.6932(4) 0.0492(14) Uani 1 1 d . . . . .
C2 C 0.0675(9) 0.6958(4) 0.6575(4) 0.0543(15) Uani 1 1 d . . . . .
H2 H 0.107641 0.698226 0.606547 0.065 Uiso 1 1 calc R U . . .
C3 C 0.0355(11) 0.7651(5) 0.6980(5) 0.0655(18) Uani 1 1 d . . . . .
H3 H 0.055428 0.814665 0.674791 0.079 Uiso 1 1 calc R U . . .
C4 C -0.0266(11) 0.7615(5) 0.7736(5) 0.0637(18) Uani 1 1 d . . . . .
H4 H -0.05099 0.808751 0.80028 0.076 Uiso 1 1 calc R U . . .
C5 C -0.0522(9) 0.6889(4) 0.8092(4) 0.0565(16) Uani 1 1 d . . . . .
H5 H -0.091776 0.688076 0.860299 0.068 Uiso 1 1 calc R U . . .
C6 C -0.0203(7) 0.6145(4) 0.7708(4) 0.0467(13) Uani 1 1 d . . . . .
C7 C -0.0528(7) 0.5380(4) 0.8098(4) 0.0443(13) Uani 1 1 d . . . . .
C8 C -0.0174(7) 0.4615(4) 0.7713(3) 0.0433(12) Uani 1 1 d . . . . .
C9 C 0.0434(7) 0.4572(4) 0.6924(3) 0.0433(12) Uani 1 1 d . . . . .
C10 C 0.0686(8) 0.3815(4) 0.6595(4) 0.0466(13) Uani 1 1 d . . . . .
C11 C 0.0475(8) 0.3119(4) 0.7016(4) 0.0535(15) Uani 1 1 d . . . . .
H11 H 0.070815 0.262556 0.678445 0.064 Uiso 1 1 calc R U . . .
C12 C -0.0077(8) 0.3145(4) 0.7775(4) 0.0525(15) Uani 1 1 d . . . . .
C13 C -0.0437(7) 0.3894(4) 0.8117(4) 0.0435(13) Uani 1 1 d . . . . .
C14 C -0.1042(8) 0.3902(4) 0.8903(4) 0.0506(15) Uani 1 1 d . . . . .
C15 C -0.1413(8) 0.4619(4) 0.9242(4) 0.0511(14) Uani 1 1 d . . . . .
H15 H -0.185347 0.46278 0.974482 0.061 Uiso 1 1 calc R U . . .
C16 C -0.1139(8) 0.5340(4) 0.8846(4) 0.0509(14) Uani 1 1 d . . . . .
H16 H -0.138438 0.581867 0.910229 0.061 Uiso 1 1 calc R U . . .
C17 C -0.1242(9) 0.3139(5) 0.9354(4) 0.0612(18) Uani 1 1 d . . . . .
C18 C -0.0206(11) 0.2396(5) 0.8218(5) 0.0678(19) Uani 1 1 d . . . . .
C19 C -0.110(2) 0.1636(9) 0.9386(8) 0.135(7) Uani 1 1 d D . . . .
H19 H -0.06483 0.124615 0.901518 0.162 Uiso 1 1 calc R U . . .
C20 C -0.3261(19) 0.1430(8) 0.9345(12) 0.134(6) Uani 1 1 d D . . . .
H20A H -0.390203 0.178501 0.896767 0.161 Uiso 0.22(3) 1 calc R U P A 1
H20B H -0.34669 0.088008 0.917194 0.161 Uiso 0.22(3) 1 calc R U P A 1
H20C H -0.386385 0.182054 0.965898 0.161 Uiso 0.78(3) 1 calc R U P A 2
H20D H -0.375696 0.146479 0.879783 0.161 Uiso 0.78(3) 1 calc R U P A 2
C21A C -0.391(5) 0.155(7) 1.018(3) 0.24(2) Uani 0.22(3) 1 d D U P A 1
H21A H -0.515599 0.143285 1.016519 0.367 Uiso 0.22(3) 1 calc R U P A 1
H21B H -0.327199 0.119446 1.054633 0.367 Uiso 0.22(3) 1 calc R U P A 1
H21C H -0.370555 0.20961 1.034281 0.367 Uiso 0.22(3) 1 calc R U P A 1
C21B C -0.354(4) 0.0617(15) 0.966(3) 0.24(2) Uani 0.78(3) 1 d D . P A 2
H21D H -0.478788 0.0502 0.963198 0.367 Uiso 0.78(3) 1 calc R U P A 2
H21E H -0.295185 0.023239 0.934185 0.367 Uiso 0.78(3) 1 calc R U P A 2
H21F H -0.30585 0.058732 1.020101 0.367 Uiso 0.78(3) 1 calc R U P A 2
C22 C -0.012(3) 0.1494(13) 1.0066(13) 0.203(11) Uani 1 1 d D . . . .
H22A H -0.024369 0.093257 1.020713 0.243 Uiso 1 1 calc R U . . .
H22B H -0.057543 0.181392 1.048764 0.243 Uiso 1 1 calc R U . . .
C23 C 0.1733(16) 0.1670(8) 1.0027(10) 0.127(5) Uani 1 1 d D . . . .
H23A H 0.205475 0.16036 0.948901 0.19 Uiso 1 1 calc R U . . .
H23B H 0.242316 0.131009 1.037177 0.19 Uiso 1 1 calc DR U . . .
H23C H 0.19601 0.221424 1.019501 0.19 Uiso 1 1 calc R U . . .
N1 N -0.0793(11) 0.2435(4) 0.8987(4) 0.0759(19) Uani 1 1 d . . . . .
O1 O -0.1712(9) 0.3156(4) 1.0029(4) 0.0850(19) Uani 1 1 d . . . . .
O2 O 0.0196(12) 0.1746(4) 0.7927(4) 0.096(2) Uani 1 1 d . . . . .
S1 S 0.08836(19) 0.53896(10) 0.63460(9) 0.0475(4) Uani 1 1 d . . . . .
BR1 Br 0.13450(9) 0.37442(5) 0.55305(4) 0.0549(3) Uani 1 1 d . . . . .

loop_
_atom_site_aniso_label
_atom_site_aniso_U_11
_atom_site_aniso_U_22
_atom_site_aniso_U_33
_atom_site_aniso_U_23
_atom_site_aniso_U_13
_atom_site_aniso_U_12
C1 0.038(3) 0.064(4) 0.046(3) 0.004(3) 0.000(2) 0.001(2)
C2 0.060(4) 0.058(4) 0.045(3) 0.000(3) 0.004(3) -0.011(3)
C3 0.072(5) 0.063(4) 0.062(4) 0.005(3) 0.008(3) -0.008(3)
C4 0.073(5) 0.057(4) 0.062(4) -0.003(3) 0.005(4) 0.001(3)
C5 0.059(4) 0.061(4) 0.049(4) -0.004(3) -0.002(3) 0.001(3)
C6 0.035(3) 0.063(4) 0.042(3) -0.002(3) 0.003(2) -0.006(2)
C7 0.034(2) 0.060(3) 0.039(3) 0.006(3) -0.003(2) -0.001(2)
C8 0.034(2) 0.061(3) 0.034(3) 0.000(2) -0.005(2) 0.004(2)
C9 0.032(2) 0.064(4) 0.033(3) 0.007(2) -0.0025(19) 0.003(2)
C10 0.044(3) 0.061(4) 0.033(3) -0.004(2) -0.004(2) -0.003(2)
C11 0.051(3) 0.065(4) 0.044(3) -0.007(3) -0.001(3) 0.006(3)
C12 0.048(3) 0.068(4) 0.040(3) 0.004(3) -0.003(2) 0.003(3)
C13 0.033(2) 0.060(4) 0.037(3) 0.004(2) -0.001(2) 0.006(2)
C14 0.037(3) 0.075(4) 0.039(3) 0.009(3) 0.001(2) 0.005(3)
C15 0.041(3) 0.075(4) 0.038(3) 0.004(3) 0.004(2) 0.007(3)
C16 0.045(3) 0.070(4) 0.039(3) -0.002(3) 0.007(2) -0.003(3)
C17 0.057(4) 0.082(5) 0.047(4) 0.020(3) 0.017(3) 0.012(3)
C18 0.076(5) 0.064(4) 0.065(5) 0.011(4) 0.014(4) 0.005(4)
C19 0.205(16) 0.112(9) 0.097(9) 0.056(7) 0.075(10) 0.072(10)
C20 0.103(9) 0.091(8) 0.207(18) 0.059(10) 0.001(10) -0.021(6)
C21A 0.16(2) 0.18(2) 0.39(5) 0.13(3) 0.00(3) -0.03(2)
C21B 0.16(2) 0.18(2) 0.39(5) 0.13(3) 0.00(3) -0.03(2)
C22 0.23(2) 0.182(18) 0.18(2) 0.064(16) -0.085(18) -0.067(17)
C23 0.095(8) 0.113(9) 0.169(14) 0.066(10) -0.014(8) -0.018(7)
N1 0.092(5) 0.075(4) 0.064(4) 0.021(3) 0.030(4) 0.015(4)
O1 0.099(4) 0.095(4) 0.066(4) 0.032(3) 0.041(3) 0.028(3)
O2 0.156(7) 0.062(4) 0.074(4) 0.009(3) 0.035(4) 0.010(4)
S1 0.0461(7) 0.0621(9) 0.0346(7) 0.0029(6) 0.0053(5) 0.0002(6)
BR1 0.0566(4) 0.0735(5) 0.0349(4) -0.0035(3) 0.0053(3) 0.0030(3)

loop_
_atom_type_symbol
_atom_type_description
_atom_type_scat_dispersion_real
_atom_type_scat_dispersion_imag
_atom_type_scat_source
C C 0.0181 0.0091 'International Tables Vol C Tables 4.2.6.8 and 6.1.1.4'
H H 0 0 'International Tables Vol C Tables 4.2.6.8 and 6.1.1.4'
N N 0.0311 0.018 'International Tables Vol C Tables 4.2.6.8 and 6.1.1.4'
O O 0.0492 0.0322 'International Tables Vol C Tables 4.2.6.8 and 6.1.1.4'
S S 0.3331 0.5567 'International Tables Vol C Tables 4.2.6.8 and 6.1.1.4'
Cl Cl 0.3639 0.7018 'International Tables Vol C Tables 4.2.6.8 and 6.1.1.4'
Br Br -0.6763 1.2805 'International Tables Vol C Tables 4.2.6.8 and 6.1.1.4'

loop_
_geom_angle_atom_site_label_1
_geom_angle_atom_site_label_2
_geom_angle_atom_site_label_3
_geom_angle
C2 C1 C6 122.1(6)
C2 C1 S1 114.1(5)
C6 C1 S1 123.8(5)
C3 C2 C1 119.7(7)
C3 C2 H2 120.2
C1 C2 H2 120.2
C2 C3 C4 120.2(7)
C2 C3 H3 119.9
C4 C3 H3 119.9
C5 C4 C3 120.4(7)
C5 C4 H4 119.8
C3 C4 H4 119.8
C4 C5 C6 122.4(7)
C4 C5 H5 118.8
C6 C5 H5 118.8
C1 C6 C5 115.2(6)
C1 C6 C7 123.8(6)
C5 C6 C7 121.0(6)
C16 C7 C8 116.7(6)
C16 C7 C6 122.2(6)
C8 C7 C6 121.2(5)
C13 C8 C9 118.1(6)
C13 C8 C7 119.7(5)
C9 C8 C7 122.2(6)
C10 C9 C8 118.2(6)
C10 C9 S1 116.9(4)
C8 C9 S1 124.9(5)
C11 C10 C9 122.3(6)
C11 C10 BR1 118.8(5)
C9 C10 BR1 118.9(5)
C12 C11 C10 120.4(6)
C12 C11 H11 119.8
C10 C11 H11 119.8
C11 C12 C13 119.3(6)
C11 C12 C18 119.0(7)
C13 C12 C18 121.7(6)
C8 C13 C12 121.5(6)
C8 C13 C14 120.3(6)
C12 C13 C14 118.1(6)
C15 C14 C13 119.1(6)
C15 C14 C17 120.0(6)
C13 C14 C17 120.8(6)
C14 C15 C16 120.8(6)
C14 C15 H15 119.6
C16 C15 H15 119.6
C7 C16 C15 123.4(6)
C7 C16 H16 118.3
C15 C16 H16 118.3
O1 C17 N1 122.6(7)
O1 C17 C14 120.1(7)
N1 C17 C14 117.2(6)
O2 C18 N1 120.7(7)
O2 C18 C12 121.3(7)
N1 C18 C12 118.0(7)
C22 C19 N1 116.0(17)
C22 C19 C20 118.8(14)
N1 C19 C20 110.3(9)
C22 C19 H19 103.1
N1 C19 H19 103.1
C20 C19 H19 103.1
C21B C20 C19 109.9(16)
C21A C20 C19 108.3(19)
C21A C20 H20A 110
C19 C20 H20A 110
C21A C20 H20B 110
C19 C20 H20B 110
H20A C20 H20B 108.4
C21B C20 H20C 109.7
C19 C20 H20C 109.7
C21B C20 H20D 109.7
C19 C20 H20D 109.7
H20C C20 H20D 108.2
C20 C21A H21A 109.5
C20 C21A H21B 109.5
H21A C21A H21B 109.5
C20 C21A H21C 109.5
H21A C21A H21C 109.5
H21B C21A H21C 109.5
C20 C21B H21D 109.5
C20 C21B H21E 109.5
H21D C21B H21E 109.5
C20 C21B H21F 109.5
H21D C21B H21F 109.5
H21E C21B H21F 109.5
C19 C22 C23 114.1(19)
C19 C22 H22A 108.7
C23 C22 H22A 108.7
C19 C22 H22B 108.7
C23 C22 H22B 108.7
H22A C22 H22B 107.6
C22 C23 H23A 109.5
C22 C23 H23B 109.5
H23A C23 H23B 109.5
C22 C23 H23C 109.5
H23A C23 H23C 109.5
H23B C23 H23C 109.5
C17 N1 C18 124.0(7)
C17 N1 C19 119.7(7)
C18 N1 C19 116.0(8)
C9 S1 C1 104.0(3)

loop_
_geom_bond_atom_site_label_1
_geom_bond_atom_site_label_2
_geom_bond_distance
C1 C2 1.403(9)
C1 C6 1.415(9)
C1 S1 1.739(7)
C2 C3 1.369(11)
C2 H2 0.93
C3 C4 1.387(12)
C3 H3 0.93
C4 C5 1.367(11)
C4 H4 0.93
C5 C6 1.424(10)
C5 H5 0.93
C6 C7 1.461(9)
C7 C16 1.371(8)
C7 C8 1.461(9)
C8 C13 1.400(9)
C8 C9 1.437(8)
C9 C10 1.394(9)
C9 S1 1.719(6)
C10 C11 1.373(10)
C10 BR1 1.896(6)
C11 C12 1.371(10)
C11 H11 0.93
C12 C13 1.407(10)
C12 C18 1.459(11)
C13 C14 1.429(9)
C14 C15 1.359(10)
C14 C17 1.494(10)
C15 C16 1.395(10)
C15 H15 0.93
C16 H16 0.93
C17 O1 1.213(9)
C17 N1 1.377(11)
C18 O2 1.234(10)
C18 N1 1.398(11)
C19 C22 1.339(18)
C19 N1 1.515(14)
C19 C20 1.66(2)
C19 H19 0.98
C20 C21B 1.47(2)
C20 C21A 1.53(3)
C20 H20A 0.97
C20 H20B 0.97
C20 H20C 0.97
C20 H20D 0.97
C21A H21A 0.96
C21A H21B 0.96
C21A H21C 0.96
C21B H21D 0.96
C21B H21E 0.96
C21B H21F 0.96
C22 C23 1.43(2)
C22 H22A 0.97
C22 H22B 0.97
C23 H23A 0.96
C23 H23B 0.96
C23 H23C 0.96

loop_
_platon_squeeze_void_nr
_platon_squeeze_void_average_x
_platon_squeeze_void_average_y
_platon_squeeze_void_average_z
_platon_squeeze_void_volume
_platon_squeeze_void_count_electrons
1 -0.037 0.012 0.25 156 62
2 0.012 -0.012 0.75 157 62
